data_7122132
loop_
_publ_author_name
'Patra, Bratati'
'Sobottka, Sebastian'
'Mondal, Sruti'
'Sarkar, Biprajit'
'Kar, Sanjib'

_publ_section_title
;
 Metal coordination induced ring contraction of porphyrin derivatives.
;
_journal_issue 71
_journal_name_full 'Chemical communications (Cambridge, England)'
_journal_page_first 9945
_journal_page_last 9948
_journal_paper_doi 10.1039/c8cc04670k
_journal_volume 54
_journal_year 2018
_chemical_formula_moiety 'C54 H34 Cu Fe2 N6'
_chemical_formula_sum 'C54 H34 Cu Fe2 N6'
_chemical_formula_weight 942.11
_space_group_crystal_system monoclinic
_space_group_IT_number 14
_space_group_name_Hall '-P 2ybc'
_space_group_name_H-M_alt 'P 1 21/c 1'
_symmetry_space_group_name_Hall '-P 2ybc'
_symmetry_space_group_name_H-M 'P 1 21/c 1'
_atom_sites_solution_hydrogens geom
_atom_sites_solution_primary direct
_audit_creation_date 2016-09-07
_audit_creation_method
;
Olex2 1.2-beta
(compiled 2016.02.19 svn.r3266 for OlexSys, GUI svn.r5155)
;
_audit_update_record
;
2018-05-10 deposited with the CCDC.
2018-08-09 downloaded from the CCDC.
;
_cell_angle_alpha 90
_cell_angle_beta 113.979(2)
_cell_angle_gamma 90
_cell_formula_units_Z 2
_cell_length_a 18.6124(8)
_cell_length_b 8.9540(4)
_cell_length_c 15.5768(7)
_cell_measurement_reflns_used 2964
_cell_measurement_temperature 296(2)
_cell_measurement_theta_max 19.50
_cell_measurement_theta_min 2.40
_cell_volume 2371.91(19)
_computing_cell_refinement 'SAINT v8.34A (Bruker, 2013)'
_computing_data_reduction 'SAINT v8.34A (Bruker, 2013)'
_computing_molecular_graphics 'Olex2 (Dolomanov et al., 2009)'
_computing_publication_material 'Olex2 (Dolomanov et al., 2009)'
_computing_structure_refinement 'ShelXL (Sheldrick, 2015)'
_computing_structure_solution 'ShelXT (Sheldrick, 2015)'
_diffrn_ambient_temperature 296.15
_diffrn_measured_fraction_theta_full 1.000
_diffrn_measured_fraction_theta_max 0.998
_diffrn_measurement_device_type 'Bruker APEX-II CCD'
_diffrn_measurement_method '\f and \w scans'
_diffrn_radiation_type MoK\a
_diffrn_radiation_wavelength 0.71073
_diffrn_reflns_av_R_equivalents 0.0867
_diffrn_reflns_av_unetI/netI 0.0687
_diffrn_reflns_Laue_measured_fraction_full 1.000
_diffrn_reflns_Laue_measured_fraction_max 0.998
_diffrn_reflns_limit_h_max 22
_diffrn_reflns_limit_h_min -22
_diffrn_reflns_limit_k_max 9
_diffrn_reflns_limit_k_min -11
_diffrn_reflns_limit_l_max 19
_diffrn_reflns_limit_l_min -16
_diffrn_reflns_number 33064
_diffrn_reflns_point_group_measured_fraction_full 1.000
_diffrn_reflns_point_group_measured_fraction_max 0.998
_diffrn_reflns_theta_full 26.000
_diffrn_reflns_theta_max 26.057
_diffrn_reflns_theta_min 2.395
_diffrn_standards_number 0
_exptl_absorpt_coefficient_mu 1.089
_exptl_absorpt_correction_T_max 0.7453
_exptl_absorpt_correction_T_min 0.6881
_exptl_absorpt_correction_type multi-scan
_exptl_absorpt_process_details
;
SADABS-2014/5 (Bruker,2014/5) was used for absorption correction.
wR2(int) was 0.0641 before and 0.0545 after correction.
The Ratio of minimum to maximum transmission is 0.9233.
The \l/2 correction factor is 0.00150.
;
_exptl_crystal_colour violet
_exptl_crystal_colour_primary violet
_exptl_crystal_density_diffrn 1.319
_exptl_crystal_description hexagonal
_exptl_crystal_F_000 962
_exptl_crystal_size_max 0.16
_exptl_crystal_size_mid 0.15
_exptl_crystal_size_min 0.08
_refine_diff_density_max 0.340
_refine_diff_density_min -0.320
_refine_diff_density_rms 0.063
_refine_ls_extinction_method none
_refine_ls_goodness_of_fit_ref 0.957
_refine_ls_hydrogen_treatment constr
_refine_ls_matrix_type full
_refine_ls_number_parameters 286
_refine_ls_number_reflns 4676
_refine_ls_number_restraints 0
_refine_ls_restrained_S_all 0.957
_refine_ls_R_factor_all 0.0844
_refine_ls_R_factor_gt 0.0438
_refine_ls_shift/su_max 0.001
_refine_ls_shift/su_mean 0.000
_refine_ls_structure_factor_coef Fsqd
_refine_ls_weighting_details 'w=1/[\s^2^(Fo^2^)+(0.0422P)^2^] where P=(Fo^2^+2Fc^2^)/3'
_refine_ls_weighting_scheme calc
_refine_ls_wR_factor_gt 0.0901
_refine_ls_wR_factor_ref 0.0996
_reflns_Friedel_coverage 0.000
_reflns_number_gt 2799
_reflns_number_total 4676
_reflns_threshold_expression 'I > 2\s(I)'
_cod_data_source_file c8cc04670k2.cif
_cod_data_source_block sk_bp_15
_cod_depositor_comments 'Adding full bibliography for 7122132--7122133.cif.'
_cod_original_cell_volume 2371.91(18)
_cod_database_code 7122132
_publcif_datablock.id {cc48cf50-78d4-4e58-998e-ae10d2f2cebc}

_shelx_space_group_comment
;
The symmetry employed for this shelxl refinement is uniquely defined
by the following loop, which should always be used as a source of
symmetry information in preference to the above space-group names.
They are only intended as comments.
;
_olex2_refinement_description
;
1. Fixed Uiso
 At 1.2 times of:
  All C(H) groups
2.a Aromatic/amide H refined with riding coordinates:
 C12(H12), C13(H13), C17(H17), C18(H18), C28(H28), C29(H29), C31(H31),
 C32(H32), C44(H44), C45(H45), C46(H46), C47(H47), C48(H48), C49(H49), C50(H50),
  C51(H51), C52(H52)
;
_shelx_shelxl_version_number 2014/7
_olex2_submission_special_instructions 'No special instructions were received'

loop_
_space_group_symop_operation_xyz
'x, y, z'
'-x, y+1/2, -z+1/2'
'-x, -y, -z'
'x, -y-1/2, z-1/2'

loop_
_atom_site_label
_atom_site_type_symbol
_atom_site_fract_x
_atom_site_fract_y
_atom_site_fract_z
_atom_site_U_iso_or_equiv
_atom_site_adp_type
_atom_site_occupancy
_atom_site_site_symmetry_order
_atom_site_calc_flag
_atom_site_refinement_flags_posn
_atom_site_refinement_flags_adp
_atom_site_refinement_flags_occupancy
Cu1 Cu 0.5000 0.5000 0.5000 0.03254(16) Uani 1 2 d S T P
Fe02 Fe 0.13671(3) 0.78533(6) 0.29645(3) 0.04743(17) Uani 1 1 d . . .
N3 N 0.44419(14) 0.5649(3) 0.36681(16) 0.0340(6) Uani 1 1 d . . .
N4 N 0.60027(14) 0.4760(3) 0.48436(16) 0.0349(6) Uani 1 1 d . . .
N6 N 0.6771(2) 0.6375(4) -0.0392(2) 0.0714(10) Uani 1 1 d . . .
C11 C 0.47558(18) 0.5710(3) 0.3000(2) 0.0347(7) Uani 1 1 d . . .
C12 C 0.41638(19) 0.6096(4) 0.2106(2) 0.0431(9) Uani 1 1 d . . .
H12 H 0.4234 0.6214 0.1552 0.052 Uiso 1 1 calc R . .
C13 C 0.34871(19) 0.6257(4) 0.2207(2) 0.0447(9) Uani 1 1 d . . .
H13 H 0.2999 0.6487 0.1735 0.054 Uiso 1 1 calc R . .
C14 C 0.36564(18) 0.6008(4) 0.3178(2) 0.0361(8) Uani 1 1 d . . .
C15 C 0.30999(17) 0.6100(4) 0.3577(2) 0.0359(8) Uani 1 1 d . . .
C16 C 0.67327(18) 0.4303(4) 0.5494(2) 0.0360(8) Uani 1 1 d . . .
C17 C 0.72970(19) 0.4348(4) 0.5089(2) 0.0443(9) Uani 1 1 d . . .
H17 H 0.7827 0.4104 0.5388 0.053 Uiso 1 1 calc R . .
C18 C 0.69251(18) 0.4803(4) 0.4204(2) 0.0414(8) Uani 1 1 d . . .
H18 H 0.7150 0.4941 0.3774 0.050 Uiso 1 1 calc R . .
C19 C 0.61178(18) 0.5043(3) 0.4031(2) 0.0349(7) Uani 1 1 d . . .
C20 C 0.55390(18) 0.5472(3) 0.31715(19) 0.0313(7) Uani 1 1 d . . .
C27 C 0.57812(17) 0.5690(4) 0.23712(19) 0.0326(7) Uani 1 1 d . . .
C28 C 0.56225(19) 0.4599(4) 0.1684(2) 0.0395(8) Uani 1 1 d . . .
H28 H 0.5345 0.3747 0.1706 0.047 Uiso 1 1 calc R . .
C29 C 0.5875(2) 0.4770(4) 0.0965(2) 0.0452(9) Uani 1 1 d . . .
H29 H 0.5773 0.4029 0.0512 0.054 Uiso 1 1 calc R . .
C30 C 0.62767(19) 0.6037(4) 0.0925(2) 0.0400(8) Uani 1 1 d . . .
C31 C 0.6429(2) 0.7121(4) 0.1597(2) 0.0489(9) Uani 1 1 d . . .
H31 H 0.6695 0.7982 0.1561 0.059 Uiso 1 1 calc R . .
C32 C 0.6193(2) 0.6953(4) 0.2327(2) 0.0494(9) Uani 1 1 d . . .
H32 H 0.6311 0.7688 0.2786 0.059 Uiso 1 1 calc R . .
C43 C 0.22871(18) 0.6567(4) 0.2922(2) 0.0402(8) Uani 1 1 d . . .
C44 C 0.2108(2) 0.7825(4) 0.2307(2) 0.0514(9) Uani 1 1 d . . .
H44 H 0.2452 0.8596 0.2335 0.062 Uiso 1 1 calc R . .
C45 C 0.1315(2) 0.7697(5) 0.1646(2) 0.0607(11) Uani 1 1 d . . .
H45 H 0.1053 0.8356 0.1156 0.073 Uiso 1 1 calc R . .
C46 C 0.0996(2) 0.6407(5) 0.1860(3) 0.0609(11) Uani 1 1 d . . .
H46 H 0.0484 0.6067 0.1539 0.073 Uiso 1 1 calc R . .
C47 C 0.1582(2) 0.5709(4) 0.2644(2) 0.0496(9) Uani 1 1 d . . .
H47 H 0.1519 0.4838 0.2932 0.060 Uiso 1 1 calc R . .
C48 C 0.1451(3) 0.9920(5) 0.3538(3) 0.0702(12) Uani 1 1 d . . .
H48 H 0.1785 1.0679 0.3518 0.084 Uiso 1 1 calc R . .
C49 C 0.1627(3) 0.8841(5) 0.4244(3) 0.0735(13) Uani 1 1 d . . .
H49 H 0.2096 0.8753 0.4774 0.088 Uiso 1 1 calc R . .
C50 C 0.0962(3) 0.7910(5) 0.4005(3) 0.0735(13) Uani 1 1 d . . .
H50 H 0.0918 0.7099 0.4353 0.088 Uiso 1 1 calc R . .
C51 C 0.0382(2) 0.8413(5) 0.3157(3) 0.0724(12) Uani 1 1 d . . .
H51 H -0.0115 0.7996 0.2844 0.087 Uiso 1 1 calc R . .
C52 C 0.0679(3) 0.9659(5) 0.2860(3) 0.0696(12) Uani 1 1 d . . .
H52 H 0.0415 1.0212 0.2317 0.084 Uiso 1 1 calc R . .
C54 C 0.6542(2) 0.6229(4) 0.0177(2) 0.0498(9) Uani 1 1 d . . .

loop_
_atom_site_aniso_label
_atom_site_aniso_U_11
_atom_site_aniso_U_22
_atom_site_aniso_U_33
_atom_site_aniso_U_23
_atom_site_aniso_U_13
_atom_site_aniso_U_12
Cu1 0.0339(3) 0.0370(3) 0.0309(3) 0.0019(2) 0.0175(2) 0.0020(3)
Fe02 0.0407(3) 0.0535(4) 0.0500(3) 0.0062(3) 0.0205(2) 0.0081(3)
N3 0.0333(16) 0.0382(16) 0.0346(14) 0.0013(12) 0.0178(12) 0.0033(13)
N4 0.0363(16) 0.0412(17) 0.0307(14) 0.0051(12) 0.0173(12) 0.0049(13)
N6 0.097(3) 0.082(3) 0.056(2) 0.0001(18) 0.053(2) -0.009(2)
C11 0.040(2) 0.0353(19) 0.0310(17) 0.0025(14) 0.0172(15) 0.0037(16)
C12 0.045(2) 0.055(2) 0.0315(18) 0.0036(16) 0.0174(16) 0.0033(18)
C13 0.041(2) 0.060(2) 0.0303(18) 0.0089(16) 0.0115(15) 0.0075(18)
C14 0.037(2) 0.039(2) 0.0370(17) 0.0041(15) 0.0197(15) 0.0061(16)
C15 0.0297(18) 0.041(2) 0.0384(18) 0.0017(15) 0.0151(15) 0.0024(15)
C16 0.039(2) 0.0372(19) 0.0357(18) 0.0002(15) 0.0196(16) 0.0048(16)
C17 0.037(2) 0.059(2) 0.043(2) 0.0051(17) 0.0215(17) 0.0055(18)
C18 0.037(2) 0.053(2) 0.0402(19) 0.0083(16) 0.0215(16) 0.0010(17)
C19 0.0391(19) 0.0352(18) 0.0372(17) 0.0023(15) 0.0225(15) 0.0056(16)
C20 0.0346(19) 0.0331(19) 0.0322(17) -0.0033(14) 0.0196(14) -0.0025(15)
C27 0.0318(18) 0.0368(19) 0.0318(17) 0.0051(15) 0.0157(14) 0.0050(15)
C28 0.047(2) 0.036(2) 0.0397(18) 0.0009(15) 0.0220(16) -0.0036(16)
C29 0.058(2) 0.044(2) 0.0392(19) -0.0063(16) 0.0259(17) -0.0029(18)
C30 0.043(2) 0.047(2) 0.0340(18) 0.0069(16) 0.0196(16) 0.0062(17)
C31 0.067(3) 0.042(2) 0.050(2) 0.0035(18) 0.0372(19) -0.0088(19)
C32 0.071(3) 0.045(2) 0.046(2) -0.0073(17) 0.0376(19) -0.0083(19)
C43 0.033(2) 0.053(2) 0.0353(18) 0.0058(16) 0.0148(15) 0.0036(17)
C44 0.046(2) 0.062(3) 0.050(2) 0.0149(19) 0.0239(18) 0.0063(19)
C45 0.050(3) 0.087(3) 0.043(2) 0.015(2) 0.0169(19) 0.015(2)
C46 0.044(2) 0.082(3) 0.050(2) -0.005(2) 0.0118(19) 0.006(2)
C47 0.047(2) 0.053(2) 0.050(2) -0.0054(19) 0.0215(18) -0.001(2)
C48 0.077(3) 0.052(3) 0.081(3) -0.003(2) 0.032(3) 0.008(2)
C49 0.081(3) 0.077(3) 0.059(3) -0.010(2) 0.025(2) 0.018(3)
C50 0.093(4) 0.076(3) 0.076(3) 0.013(3) 0.060(3) 0.026(3)
C51 0.052(3) 0.078(3) 0.097(4) 0.001(3) 0.040(3) 0.016(2)
C52 0.062(3) 0.065(3) 0.083(3) 0.012(2) 0.032(3) 0.020(2)
C54 0.060(2) 0.053(2) 0.043(2) 0.0051(18) 0.0274(19) 0.0015(19)

loop_
_atom_type_symbol
_atom_type_description
_atom_type_scat_dispersion_real
_atom_type_scat_dispersion_imag
_atom_type_scat_source
C C 0.0033 0.0016 'International Tables Vol C Tables 4.2.6.8 and 6.1.1.4'
H H 0.0000 0.0000 'International Tables Vol C Tables 4.2.6.8 and 6.1.1.4'
Cu Cu 0.3201 1.2651 'International Tables Vol C Tables 4.2.6.8 and 6.1.1.4'
Fe Fe 0.3463 0.8444 'International Tables Vol C Tables 4.2.6.8 and 6.1.1.4'
N N 0.0061 0.0033 'International Tables Vol C Tables 4.2.6.8 and 6.1.1.4'

loop_
_geom_angle_atom_site_label_1
_geom_angle_atom_site_label_2
_geom_angle_atom_site_label_3
_geom_angle
_geom_angle_site_symmetry_1
_geom_angle_site_symmetry_3
N3 Cu1 N3 180.0 . 3_666
N4 Cu1 N3 91.26(9) . .
N4 Cu1 N3 88.74(9) 3_666 .
N4 Cu1 N3 88.74(9) . 3_666
N4 Cu1 N3 91.26(9) 3_666 3_666
N4 Cu1 N4 180.0 . 3_666
C44 Fe02 C43 40.57(12) . .
C44 Fe02 C46 68.37(15) . .
C44 Fe02 C47 68.12(14) . .
C44 Fe02 C48 106.68(17) . .
C44 Fe02 C49 123.85(18) . .
C44 Fe02 C50 161.15(18) . .
C44 Fe02 C51 156.42(16) . .
C44 Fe02 C52 120.51(16) . .
C45 Fe02 C43 68.32(13) . .
C45 Fe02 C44 41.11(13) . .
C45 Fe02 C46 40.34(14) . .
C45 Fe02 C47 67.93(15) . .
C45 Fe02 C48 118.21(18) . .
C45 Fe02 C49 155.85(19) . .
C45 Fe02 C50 157.70(18) . .
C45 Fe02 C51 119.49(17) . .
C45 Fe02 C52 101.88(17) . .
C46 Fe02 C43 67.85(14) . .
C46 Fe02 C47 40.23(13) . .
C46 Fe02 C49 163.81(19) . .
C46 Fe02 C50 125.26(19) . .
C46 Fe02 C51 105.35(17) . .
C47 Fe02 C43 40.26(12) . .
C48 Fe02 C43 126.76(16) . .
C48 Fe02 C46 152.76(17) . .
C48 Fe02 C47 164.87(16) . .
C48 Fe02 C49 40.07(15) . .
C48 Fe02 C50 67.47(18) . .
C48 Fe02 C51 67.95(18) . .
C49 Fe02 C43 113.37(15) . .
C49 Fe02 C47 130.08(16) . .
C50 Fe02 C43 127.58(15) . .
C50 Fe02 C47 112.60(16) . .
C50 Fe02 C49 40.26(16) . .
C51 Fe02 C43 160.01(17) . .
C51 Fe02 C47 122.60(17) . .
C51 Fe02 C49 67.75(17) . .
C51 Fe02 C50 40.03(15) . .
C52 Fe02 C43 159.58(16) . .
C52 Fe02 C46 116.94(17) . .
C52 Fe02 C47 154.24(16) . .
C52 Fe02 C48 40.80(16) . .
C52 Fe02 C49 68.02(17) . .
C52 Fe02 C50 67.65(17) . .
C52 Fe02 C51 40.40(15) . .
C11 N3 Cu1 126.4(2) . .
C14 N3 Cu1 128.93(19) . .
C14 N3 C11 104.5(2) . .
C16 N4 Cu1 129.19(19) . .
C16 N4 C19 104.6(2) . .
C19 N4 Cu1 126.2(2) . .
N3 C11 C12 110.4(3) . .
N3 C11 C20 125.4(3) . .
C20 C11 C12 124.1(3) . .
C11 C12 H12 126.2 . .
C13 C12 C11 107.6(3) . .
C13 C12 H12 126.2 . .
C12 C13 H13 126.5 . .
C12 C13 C14 107.1(3) . .
C14 C13 H13 126.5 . .
N3 C14 C13 110.4(3) . .
N3 C14 C15 124.8(3) . .
C15 C14 C13 124.8(3) . .
C14 C15 C43 115.8(3) . .
C16 C15 C14 123.1(3) 3_666 .
C16 C15 C43 121.0(3) 3_666 .
N4 C16 C15 125.0(3) . 3_666
N4 C16 C17 110.3(3) . .
C15 C16 C17 124.8(3) 3_666 .
C16 C17 H17 126.3 . .
C18 C17 C16 107.5(3) . .
C18 C17 H17 126.3 . .
C17 C18 H18 126.1 . .
C17 C18 C19 107.8(3) . .
C19 C18 H18 126.1 . .
N4 C19 C18 109.9(3) . .
C20 C19 N4 125.6(3) . .
C20 C19 C18 124.5(3) . .
C11 C20 C19 124.8(3) . .
C11 C20 C27 117.8(3) . .
C19 C20 C27 117.4(3) . .
C28 C27 C20 120.5(3) . .
C32 C27 C20 120.5(3) . .
C32 C27 C28 119.0(3) . .
C27 C28 H28 119.7 . .
C29 C28 C27 120.5(3) . .
C29 C28 H28 119.7 . .
C28 C29 H29 120.1 . .
C30 C29 C28 119.8(3) . .
C30 C29 H29 120.1 . .
C29 C30 C54 120.2(3) . .
C31 C30 C29 119.9(3) . .
C31 C30 C54 119.9(3) . .
C30 C31 H31 119.5 . .
C30 C31 C32 121.0(3) . .
C32 C31 H31 119.5 . .
C27 C32 H32 120.1 . .
C31 C32 C27 119.8(3) . .
C31 C32 H32 120.1 . .
C15 C43 Fe02 138.2(2) . .
C44 C43 Fe02 67.34(18) . .
C44 C43 C15 124.9(3) . .
C44 C43 C47 106.6(3) . .
C47 C43 Fe02 68.97(19) . .
C47 C43 C15 127.2(3) . .
Fe02 C44 H44 124.3 . .
C43 C44 Fe02 72.09(18) . .
C43 C44 H44 125.8 . .
C45 C44 Fe02 69.3(2) . .
C45 C44 C43 108.3(3) . .
C45 C44 H44 125.8 . .
Fe02 C45 H45 125.6 . .
C44 C45 Fe02 69.55(19) . .
C44 C45 H45 126.0 . .
C46 C45 Fe02 70.4(2) . .
C46 C45 C44 108.0(3) . .
C46 C45 H45 126.0 . .
Fe02 C46 H46 125.8 . .
C45 C46 Fe02 69.2(2) . .
C45 C46 H46 125.7 . .
C45 C46 C47 108.6(3) . .
C47 C46 Fe02 70.9(2) . .
C47 C46 H46 125.7 . .
Fe02 C47 H47 126.1 . .
C43 C47 Fe02 70.8(2) . .
C43 C47 H47 125.8 . .
C46 C47 Fe02 68.9(2) . .
C46 C47 C43 108.4(3) . .
C46 C47 H47 125.8 . .
Fe02 C48 H48 125.7 . .
C49 C48 Fe02 70.6(2) . .
C49 C48 H48 125.8 . .
C49 C48 C52 108.3(4) . .
C52 C48 Fe02 69.4(2) . .
C52 C48 H48 125.8 . .
Fe02 C49 H49 126.3 . .
C48 C49 Fe02 69.3(2) . .
C48 C49 H49 126.2 . .
C48 C49 C50 107.5(4) . .
C50 C49 Fe02 69.7(2) . .
C50 C49 H49 126.2 . .
Fe02 C50 H50 126.2 . .
C49 C50 Fe02 70.0(2) . .
C49 C50 H50 125.8 . .
C51 C50 Fe02 69.6(2) . .
C51 C50 C49 108.5(4) . .
C51 C50 H50 125.8 . .
Fe02 C51 H51 125.8 . .
C50 C51 Fe02 70.3(2) . .
C50 C51 H51 125.9 . .
C50 C51 C52 108.1(4) . .
C52 C51 Fe02 69.4(2) . .
C52 C51 H51 125.9 . .
Fe02 C52 H52 125.4 . .
C48 C52 Fe02 69.8(2) . .
C48 C52 H52 126.2 . .
C51 C52 Fe02 70.2(2) . .
C51 C52 C48 107.6(4) . .
C51 C52 H52 126.2 . .
N6 C54 C30 178.0(4) . .

loop_
_geom_bond_atom_site_label_1
_geom_bond_atom_site_label_2
_geom_bond_distance
_geom_bond_site_symmetry_2
Cu1 N3 1.993(2) 3_666
Cu1 N3 1.992(2) .
Cu1 N4 1.990(2) 3_666
Cu1 N4 1.989(2) .
Fe02 C43 2.087(3) .
Fe02 C44 2.024(3) .
Fe02 C45 2.021(3) .
Fe02 C46 2.037(4) .
Fe02 C47 2.063(4) .
Fe02 C48 2.033(4) .
Fe02 C49 2.050(4) .
Fe02 C50 2.047(4) .
Fe02 C51 2.038(4) .
Fe02 C52 2.028(4) .
N3 C11 1.386(3) .
N3 C14 1.384(4) .
N4 C16 1.386(4) .
N4 C19 1.390(3) .
N6 C54 1.137(4) .
C11 C12 1.423(4) .
C11 C20 1.388(4) .
C12 H12 0.9300 .
C12 C13 1.339(4) .
C13 H13 0.9300 .
C13 C14 1.433(4) .
C14 C15 1.410(4) .
C15 C16 1.397(4) 3_666
C15 C43 1.500(4) .
C16 C15 1.397(4) 3_666
C16 C17 1.429(4) .
C17 H17 0.9300 .
C17 C18 1.330(4) .
C18 H18 0.9300 .
C18 C19 1.431(4) .
C19 C20 1.389(4) .
C20 C27 1.501(4) .
C27 C28 1.390(4) .
C27 C32 1.384(4) .
C28 H28 0.9300 .
C28 C29 1.388(4) .
C29 H29 0.9300 .
C29 C30 1.374(4) .
C30 C31 1.369(4) .
C30 C54 1.448(4) .
C31 H31 0.9300 .
C31 C32 1.383(4) .
C32 H32 0.9300 .
C43 C44 1.427(4) .
C43 C47 1.428(4) .
C44 H44 0.9300 .
C44 C45 1.420(5) .
C45 H45 0.9300 .
C45 C46 1.399(5) .
C46 H46 0.9300 .
C46 C47 1.410(5) .
C47 H47 0.9300 .
C48 H48 0.9300 .
C48 C49 1.399(5) .
C48 C52 1.416(5) .
C49 H49 0.9300 .
C49 C50 1.410(6) .
C50 H50 0.9300 .
C50 C51 1.398(5) .
C51 H51 0.9300 .
C51 C52 1.404(5) .
C52 H52 0.9300 .

loop_
_geom_torsion_atom_site_label_1
_geom_torsion_atom_site_label_2
_geom_torsion_atom_site_label_3
_geom_torsion_atom_site_label_4
_geom_torsion
_geom_torsion_site_symmetry_1
_geom_torsion_site_symmetry_4
Cu1 N3 C11 C12 174.7(2) . .
Cu1 N3 C11 C20 -7.0(5) . .
Cu1 N3 C14 C13 -173.6(2) . .
Cu1 N3 C14 C15 5.8(5) . .
Cu1 N4 C16 C15 0.5(5) . 3_666
Cu1 N4 C16 C17 -177.7(2) . .
Cu1 N4 C19 C18 177.5(2) . .
Cu1 N4 C19 C20 -3.5(4) . .
Fe02 C43 C44 C45 -60.2(2) . .
Fe02 C43 C47 C46 58.8(2) . .
Fe02 C44 C45 C46 -60.2(3) . .
Fe02 C45 C46 C47 -60.2(3) . .
Fe02 C46 C47 C43 -60.0(2) . .
Fe02 C48 C49 C50 -59.5(3) . .
Fe02 C48 C52 C51 60.3(3) . .
Fe02 C49 C50 C51 -59.2(3) . .
Fe02 C50 C51 C52 -59.4(3) . .
Fe02 C51 C52 C48 -60.0(3) . .
N3 C11 C12 C13 -0.7(4) . .
N3 C11 C20 C19 4.3(5) . .
N3 C11 C20 C27 -175.8(3) . .
N3 C14 C15 C16 -6.3(5) . 3_666
N3 C14 C15 C43 177.7(3) . .
N4 C16 C17 C18 -0.8(4) . .
N4 C19 C20 C11 1.2(5) . .
N4 C19 C20 C27 -178.6(3) . .
C11 N3 C14 C13 1.2(3) . .
C11 N3 C14 C15 -179.4(3) . .
C11 C12 C13 C14 1.5(4) . .
C11 C20 C27 C28 -78.3(4) . .
C11 C20 C27 C32 104.3(4) . .
C12 C11 C20 C19 -177.5(3) . .
C12 C11 C20 C27 2.3(5) . .
C12 C13 C14 N3 -1.7(4) . .
C12 C13 C14 C15 178.9(3) . .
C13 C14 C15 C16 173.0(3) . 3_666
C13 C14 C15 C43 -3.0(5) . .
C14 N3 C11 C12 -0.3(3) . .
C14 N3 C11 C20 178.0(3) . .
C14 C15 C43 Fe02 -143.3(3) . .
C14 C15 C43 C44 -49.0(5) . .
C14 C15 C43 C47 116.7(4) . .
C15 C16 C17 C18 -179.0(3) 3_666 .
C15 C43 C44 Fe02 -133.9(3) . .
C15 C43 C44 C45 165.9(3) . .
C15 C43 C47 Fe02 135.3(3) . .
C15 C43 C47 C46 -165.9(3) . .
C16 N4 C19 C18 -1.9(3) . .
C16 N4 C19 C20 177.1(3) . .
C16 C15 C43 Fe02 40.5(5) 3_666 .
C16 C15 C43 C44 134.9(3) 3_666 .
C16 C15 C43 C47 -59.5(5) 3_666 .
C16 C17 C18 C19 -0.4(4) . .
C17 C18 C19 N4 1.5(4) . .
C17 C18 C19 C20 -177.6(3) . .
C18 C19 C20 C11 -179.8(3) . .
C18 C19 C20 C27 0.3(5) . .
C19 N4 C16 C15 179.8(3) . 3_666
C19 N4 C16 C17 1.7(3) . .
C19 C20 C27 C28 101.6(3) . .
C19 C20 C27 C32 -75.8(4) . .
C20 C11 C12 C13 -179.1(3) . .
C20 C27 C28 C29 -177.3(3) . .
C20 C27 C32 C31 178.4(3) . .
C27 C28 C29 C30 -0.9(5) . .
C28 C27 C32 C31 1.0(5) . .
C28 C29 C30 C31 0.4(5) . .
C28 C29 C30 C54 -179.9(3) . .
C29 C30 C31 C32 0.8(5) . .
C30 C31 C32 C27 -1.5(5) . .
C32 C27 C28 C29 0.2(5) . .
C43 C44 C45 Fe02 61.9(2) . .
C43 C44 C45 C46 1.7(4) . .
C44 C43 C47 Fe02 -56.9(2) . .
C44 C43 C47 C46 1.9(4) . .
C44 C45 C46 Fe02 59.6(3) . .
C44 C45 C46 C47 -0.6(4) . .
C45 C46 C47 Fe02 59.2(3) . .
C45 C46 C47 C43 -0.8(4) . .
C47 C43 C44 Fe02 58.0(2) . .
C47 C43 C44 C45 -2.2(4) . .
C48 C49 C50 Fe02 59.2(3) . .
C48 C49 C50 C51 0.0(5) . .
C49 C48 C52 Fe02 -60.2(3) . .
C49 C48 C52 C51 0.1(5) . .
C49 C50 C51 Fe02 59.4(3) . .
C49 C50 C51 C52 0.0(5) . .
C50 C51 C52 Fe02 60.0(3) . .
C50 C51 C52 C48 -0.1(5) . .
C52 C48 C49 Fe02 59.4(3) . .
C52 C48 C49 C50 -0.1(5) . .
C54 C30 C31 C32 -179.0(3) . .

loop_
_smtbx_masks_void_nr
_smtbx_masks_void_average_x
_smtbx_masks_void_average_y
_smtbx_masks_void_average_z
_smtbx_masks_void_volume
_smtbx_masks_void_count_electrons
1 0.000 -0.630 0.000 263.7 84.5
2 0.000 -0.562 0.500 263.7 84.5

loop_
_publcif_info_exptl_table_extra_item
sin_theta_over_lambda_max
